data_2013950
loop_
_publ_author_name
'Ma, Cheng-Bing'
'Hu, Ming-Qiang'
'Zhang, Chun-Xia'
'Chen, Feng'
Chen,Chang-Neng
'Liu, Qiu-Tian'

_publ_section_title
<i>catena</i>-Poly[[aqua(2,2'-bipyridine-\k^2^<i>N</i>,<i>N</i>')manganese(II)]-\m-terephthalato-\k^3^<i>O</i>,<i>O</i>':<i>O</i>'']
_journal_issue 6
_journal_name_full 'Acta Crystallographica Section C'
_journal_page_first m288
_journal_page_last m290
_journal_paper_doi 10.1107/S0108270104007565
_journal_volume 60
_journal_year 2004
_chemical_formula_iupac '[Mn (C8 H4 O4) (C10 H8 N2) (H2O)]'
_chemical_formula_moiety 'C18 H14 Mn N2 O5'
_chemical_formula_sum 'C18 H14 Mn N2 O5'
_chemical_formula_weight 393.25
_chemical_name_systematic
;
catena-Poly[[aqua(2,2'-bipyridine-\k^2^N,N')manganese(II)]-\m-terephthalato-
\k^3^O,O':O'']
;
_space_group_IT_number 14
_symmetry_cell_setting monoclinic
_symmetry_space_group_name_Hall '-P 2yn'
_symmetry_space_group_name_H-M 'P 1 21/n 1'
_atom_sites_solution_hydrogens geom
_atom_sites_solution_primary direct
_atom_sites_solution_secondary difmap
_audit_creation_method SHELXL
_cell_angle_alpha 90.00
_cell_angle_beta 111.726(2)
_cell_angle_gamma 90.00
_cell_formula_units_Z 4
_cell_length_a 9.8637(2)
_cell_length_b 16.3316(5)
_cell_length_c 11.31100(10)
_cell_measurement_reflns_used 2431
_cell_measurement_temperature 293(2)
_cell_measurement_theta_max 25.04
_cell_measurement_theta_min 2.30
_cell_volume 1692.66(7)
_computing_cell_refinement 'SAINT (Siemens,1994)'
_computing_data_collection 'SMART (Siemens,1996)'
_computing_data_reduction 'SHELXTL (Siemens,1994) and SAINT'
_computing_molecular_graphics SHELXTL
_computing_publication_material SHELXTL
_computing_structure_refinement SHELXTL
_computing_structure_solution SHELXTL
_diffrn_ambient_temperature 293(2)
_diffrn_measured_fraction_theta_full 0.990
_diffrn_measured_fraction_theta_max 0.990
_diffrn_measurement_device_type 'Siemens SMART CCD area-detector'
_diffrn_measurement_method '\f and \w scans'
_diffrn_radiation_monochromator graphite
_diffrn_radiation_source 'fine-focus sealed tube'
_diffrn_radiation_type MoK\a
_diffrn_radiation_wavelength 0.71073
_diffrn_reflns_av_R_equivalents 0.0256
_diffrn_reflns_av_sigmaI/netI 0.0436
_diffrn_reflns_limit_h_max 11
_diffrn_reflns_limit_h_min -9
_diffrn_reflns_limit_k_max 19
_diffrn_reflns_limit_k_min -12
_diffrn_reflns_limit_l_max 9
_diffrn_reflns_limit_l_min -13
_diffrn_reflns_number 5399
_diffrn_reflns_theta_full 25.04
_diffrn_reflns_theta_max 25.04
_diffrn_reflns_theta_min 2.30
_diffrn_standards_decay_% 0
_diffrn_standards_interval_time 0
_diffrn_standards_number 0
_exptl_absorpt_coefficient_mu 0.812
_exptl_absorpt_correction_T_max .784
_exptl_absorpt_correction_T_min .626
_exptl_absorpt_correction_type multi-scan
_exptl_absorpt_process_details 'SADABS (Sheldrick, 1996)'
_exptl_crystal_colour 'pale yellow'
_exptl_crystal_density_diffrn 1.543
_exptl_crystal_density_method 'not measured'
_exptl_crystal_description block
_exptl_crystal_F_000 804
_exptl_crystal_size_max .54
_exptl_crystal_size_mid .53
_exptl_crystal_size_min .30
_refine_diff_density_max 0.400
_refine_diff_density_min -0.304
_refine_ls_extinction_method none
_refine_ls_goodness_of_fit_ref 1.025
_refine_ls_hydrogen_treatment mixed
_refine_ls_matrix_type full
_refine_ls_number_parameters 243
_refine_ls_number_reflns 2973
_refine_ls_number_restraints 2
_refine_ls_restrained_S_all 1.025
_refine_ls_R_factor_all 0.0720
_refine_ls_R_factor_gt 0.0455
_refine_ls_shift/su_max 0.000
_refine_ls_shift/su_mean 0.000
_refine_ls_structure_factor_coef Fsqd
_refine_ls_weighting_details 'calc w=1/[\s^2^(Fo^2^)+(0.1P)^2^] where P=(Fo^2^+2Fc^2^)/3'
_refine_ls_weighting_scheme calc
_refine_ls_wR_factor_gt 0.1234
_refine_ls_wR_factor_ref 0.1498
_reflns_number_gt 2230
_reflns_number_total 2973
_reflns_threshold_expression I>2\s(I)
_cod_data_source_file fa1056.cif
_cod_data_source_block I
_cod_depositor_comments
;
The following automatic conversions were performed:
'_symmetry_cell_setting' value 'Monoclinic' changed to 'monoclinic'
according to '/home/saulius/struct/CIF-dictionaries/cif_core.dic'
dictionary named 'cif_core.dic' version 2.4.1 from
2010-06-29.

'_geom_bond_publ_flag' value 'YES' changed to 'yes' according
to '/home/saulius/struct/CIF-dictionaries/cif_core.dic' dictionary named
'cif_core.dic' version 2.4.1 from 2010-06-29 (6 times).

Automatic conversion script
Id: cif_fix_enum 1527 2010-12-29 10:47:43Z saulius 

The following automatic conversions were performed:

'_symmetry_cell_setting' value 'Monoclinic' changed to 'monoclinic'
according to /home/saulius/struct/CIF-dictionaries/cif_core.dic
dictionary named 'cif_core.dic' version 2.4.1 from
2010-06-29.

'_geom_bond_publ_flag' value 'YES' changed to 'yes'
according to /home/saulius/struct/CIF-dictionaries/cif_core.dic
dictionary named 'cif_core.dic' version 2.4.1 from 2010-06-29 (6
times).

'_geom_angle_publ_flag' value 'YES' changed to 'yes'
according to /home/saulius/struct/CIF-dictionaries/cif_core.dic
dictionary named 'cif_core.dic' version 2.4.1 from 2010-06-29 (15
times).

Automatic conversion script
Id: cif_fix_values 1715 2011-07-08 13:25:40Z adriana 
;
_cod_original_cell_volume 1692.66(6)
_cod_original_sg_symbol_H-M 'P 21/n'
_cod_database_code 2013950
_cod_database_fobs_code 2013950

loop_
_symmetry_equiv_pos_as_xyz
'x, y, z'
'-x+1/2, y+1/2, -z+1/2'
'-x, -y, -z'
'x-1/2, -y-1/2, z-1/2'

loop_
_atom_site_label
_atom_site_fract_x
_atom_site_fract_y
_atom_site_fract_z
_atom_site_U_iso_or_equiv
_atom_site_adp_type
_atom_site_calc_flag
_atom_site_refinement_flags
_atom_site_occupancy
_atom_site_disorder_assembly
_atom_site_disorder_group
_atom_site_type_symbol
Mn 0.29665(5) 0.04021(3) 0.12849(5) 0.0325(2) Uani d . 1 . . Mn
O1 0.0809(2) 0.09837(15) 0.1140(2) 0.0420(6) Uani d . 1 . . O
O2 0.2808(2) 0.13618(15) 0.2681(2) 0.0390(6) Uani d . 1 . . O
O3 -0.1197(3) 0.38453(16) 0.5214(2) 0.0452(6) Uani d . 1 . . O
O4 -0.3006(3) 0.38864(19) 0.3321(3) 0.0605(8) Uani d . 1 . . O
O5 0.1858(3) -0.02654(17) -0.0456(3) 0.0434(6) Uani d D 1 . . O
H5B 0.105(3) -0.054(3) -0.067(5) 0.085(18) Uiso d D 1 . . H
H5C 0.172(5) 0.011(2) -0.101(4) 0.088(19) Uiso d D 1 . . H
N1 0.2832(3) -0.06673(18) 0.2505(3) 0.0395(7) Uani d . 1 . . N
N2 0.5235(3) 0.01268(19) 0.2626(3) 0.0391(7) Uani d . 1 . . N
C1 0.0596(3) 0.1985(2) 0.2614(3) 0.0304(7) Uani d . 1 . . C
C2 0.1288(4) 0.2408(2) 0.3730(3) 0.0453(10) Uani d . 1 . . C
H2A 0.2284 0.2338 0.4172 0.054 Uiso calc R 1 . . H
C3 0.0514(4) 0.2933(2) 0.4196(3) 0.0471(10) Uani d . 1 . . C
H3A 0.0993 0.3209 0.4956 0.057 Uiso calc R 1 . . H
C4 -0.0965(3) 0.3057(2) 0.3552(3) 0.0330(8) Uani d . 1 . . C
C5 -0.1640(4) 0.2656(2) 0.2410(3) 0.0395(9) Uani d . 1 . . C
H5A -0.2623 0.2752 0.1943 0.047 Uiso calc R 1 . . H
C6 -0.0877(4) 0.2115(2) 0.1951(3) 0.0386(8) Uani d . 1 . . C
H6A -0.1356 0.1836 0.1194 0.046 Uiso calc R 1 . . H
C7 0.1469(4) 0.1414(2) 0.2124(3) 0.0324(8) Uani d . 1 . . C
C8 -0.1799(4) 0.3642(2) 0.4064(3) 0.0359(8) Uani d . 1 . . C
C9 0.1606(4) -0.1075(3) 0.2371(4) 0.0530(10) Uani d . 1 . . C
H9A 0.0757 -0.0945 0.1688 0.064 Uiso calc R 1 . . H
C10 0.1548(5) -0.1676(3) 0.3197(5) 0.0604(12) Uani d . 1 . . C
H10A 0.0679 -0.1951 0.3069 0.072 Uiso calc R 1 . . H
C11 0.2787(5) -0.1866(3) 0.4209(4) 0.0628(12) Uani d . 1 . . C
H11A 0.2769 -0.2269 0.4783 0.075 Uiso calc R 1 . . H
C12 0.4063(5) -0.1456(2) 0.4373(4) 0.0507(10) Uani d . 1 . . C
H12A 0.4914 -0.1576 0.5060 0.061 Uiso calc R 1 . . H
C13 0.4058(4) -0.0861(2) 0.3494(3) 0.0378(8) Uani d . 1 . . C
C14 0.5393(4) -0.0403(2) 0.3574(3) 0.0377(8) Uani d . 1 . . C
C15 0.6717(4) -0.0510(2) 0.4556(4) 0.0473(10) Uani d . 1 . . C
H15A 0.6807 -0.0880 0.5206 0.057 Uiso calc R 1 . . H
C16 0.7904(5) -0.0066(3) 0.4568(4) 0.0601(12) Uani d . 1 . . C
H16A 0.8802 -0.0129 0.5230 0.072 Uiso calc R 1 . . H
C17 0.7753(5) 0.0475(3) 0.3589(4) 0.0597(12) Uani d . 1 . . C
H17A 0.8544 0.0779 0.3572 0.072 Uiso calc R 1 . . H
C18 0.6407(4) 0.0552(3) 0.2645(4) 0.0507(11) Uani d . 1 . . C
H18A 0.6298 0.0917 0.1985 0.061 Uiso calc R 1 . . H

loop_
_atom_site_aniso_label
_atom_site_aniso_U_11
_atom_site_aniso_U_22
_atom_site_aniso_U_33
_atom_site_aniso_U_12
_atom_site_aniso_U_13
_atom_site_aniso_U_23
Mn 0.0343(3) 0.0301(3) 0.0347(3) 0.0015(2) 0.0148(2) 0.0019(2)
O1 0.0390(13) 0.0423(15) 0.0456(15) -0.0017(11) 0.0168(12) -0.0144(12)
O2 0.0342(14) 0.0414(15) 0.0397(14) 0.0070(11) 0.0117(11) -0.0030(11)
O3 0.0473(15) 0.0525(16) 0.0358(14) 0.0105(13) 0.0154(12) -0.0077(12)
O4 0.0434(16) 0.074(2) 0.0537(17) 0.0192(14) 0.0052(13) -0.0207(15)
O5 0.0475(17) 0.0363(15) 0.0471(16) -0.0104(13) 0.0182(13) -0.0071(12)
N1 0.0415(18) 0.0333(16) 0.0464(18) 0.0014(14) 0.0194(15) 0.0035(13)
N2 0.0383(17) 0.0412(18) 0.0414(17) 0.0052(14) 0.0189(14) 0.0070(14)
C1 0.0339(18) 0.0280(18) 0.0312(18) 0.0021(14) 0.0144(14) 0.0022(14)
C2 0.034(2) 0.054(2) 0.042(2) 0.0106(18) 0.0059(17) -0.0085(18)
C3 0.041(2) 0.054(2) 0.036(2) 0.0084(19) 0.0035(17) -0.0135(18)
C4 0.0343(19) 0.0334(19) 0.0341(19) 0.0002(15) 0.0157(15) -0.0022(15)
C5 0.0290(18) 0.040(2) 0.045(2) 0.0018(15) 0.0086(16) -0.0076(16)
C6 0.0353(19) 0.041(2) 0.038(2) -0.0033(16) 0.0123(16) -0.0139(16)
C7 0.039(2) 0.0279(18) 0.0331(18) 0.0010(15) 0.0162(16) 0.0035(14)
C8 0.0316(19) 0.0344(19) 0.043(2) 0.0017(15) 0.0150(16) -0.0057(16)
C9 0.046(2) 0.046(2) 0.067(3) -0.0056(19) 0.021(2) 0.004(2)
C10 0.060(3) 0.046(3) 0.084(3) -0.011(2) 0.037(3) 0.008(2)
C11 0.085(3) 0.039(2) 0.078(3) -0.002(2) 0.046(3) 0.013(2)
C12 0.060(2) 0.040(2) 0.058(3) 0.007(2) 0.028(2) 0.0095(19)
C13 0.045(2) 0.032(2) 0.040(2) 0.0065(16) 0.0212(18) 0.0006(16)
C14 0.049(2) 0.0309(19) 0.0371(19) 0.0106(16) 0.0207(17) 0.0033(15)
C15 0.047(2) 0.051(2) 0.041(2) 0.0074(19) 0.0129(19) 0.0110(17)
C16 0.038(2) 0.081(3) 0.055(3) 0.009(2) 0.0095(19) 0.009(2)
C17 0.037(2) 0.078(3) 0.062(3) -0.004(2) 0.015(2) 0.007(2)
C18 0.040(2) 0.062(3) 0.053(2) 0.0032(19) 0.021(2) 0.018(2)

loop_
_atom_type_symbol
_atom_type_description
_atom_type_scat_dispersion_real
_atom_type_scat_dispersion_imag
_atom_type_scat_source
C C 0.0033 0.0016 'International Tables Vol C Tables 4.2.6.8 and 6.1.1.4'
H H 0.0000 0.0000 'International Tables Vol C Tables 4.2.6.8 and 6.1.1.4'
N N 0.0061 0.0033 'International Tables Vol C Tables 4.2.6.8 and 6.1.1.4'
O O 0.0106 0.0060 'International Tables Vol C Tables 4.2.6.8 and 6.1.1.4'
Mn Mn 0.3368 0.7283 'International Tables Vol C Tables 4.2.6.8 and 6.1.1.4'

loop_
_geom_angle_atom_site_label_1
_geom_angle_atom_site_label_2
_geom_angle_atom_site_label_3
_geom_angle_site_symmetry_1
_geom_angle_site_symmetry_3
_geom_angle
_geom_angle_publ_flag
O3 Mn O5 4_665 . 86.79(10) yes
O3 Mn N2 4_665 . 90.04(10) yes
O5 Mn N2 . . 123.97(11) yes
O3 Mn N1 4_665 . 158.43(11) yes
O5 Mn N1 . . 92.42(11) yes
N2 Mn N1 . . 72.56(11) yes
O3 Mn O2 4_665 . 98.05(10) yes
O5 Mn O2 . . 147.16(10) yes
N2 Mn O2 . . 88.63(10) yes
N1 Mn O2 . . 94.26(10) yes
O3 Mn O1 4_665 . 105.72(9) yes
O5 Mn O1 . . 90.04(10) yes
N2 Mn O1 . . 143.66(10) yes
N1 Mn O1 . . 95.83(10) yes
O2 Mn O1 . . 57.31(8) yes
O3 Mn C7 4_665 . 103.58(10) ?
O5 Mn C7 . . 119.07(11) ?
N2 Mn C7 . . 116.00(11) ?
N1 Mn C7 . . 95.64(10) ?
O2 Mn C7 . . 28.22(9) ?
O1 Mn C7 . . 29.09(9) ?
C7 O1 Mn . . 90.30(19) ?
C7 O2 Mn . . 91.6(2) ?
C8 O3 Mn . 4_566 128.0(2) ?
Mn O5 H5B . . 128(3) ?
Mn O5 H5C . . 102(4) ?
H5B O5 H5C . . 106(5) ?
C9 N1 C13 . . 118.2(3) ?
C9 N1 Mn . . 124.7(3) ?
C13 N1 Mn . . 116.8(2) ?
C18 N2 C14 . . 118.5(3) ?
C18 N2 Mn . . 123.1(2) ?
C14 N2 Mn . . 117.6(2) ?
C2 C1 C6 . . 119.0(3) ?
C2 C1 C7 . . 119.4(3) ?
C6 C1 C7 . . 121.6(3) ?
C3 C2 C1 . . 120.4(3) ?
C3 C2 H2A . . 119.8 ?
C1 C2 H2A . . 119.8 ?
C2 C3 C4 . . 121.0(3) ?
C2 C3 H3A . . 119.5 ?
C4 C3 H3A . . 119.5 ?
C5 C4 C3 . . 118.3(3) ?
C5 C4 C8 . . 121.1(3) ?
C3 C4 C8 . . 120.6(3) ?
C4 C5 C6 . . 121.0(3) ?
C4 C5 H5A . . 119.5 ?
C6 C5 H5A . . 119.5 ?
C5 C6 C1 . . 120.3(3) ?
C5 C6 H6A . . 119.9 ?
C1 C6 H6A . . 119.9 ?
O2 C7 O1 . . 120.8(3) ?
O2 C7 C1 . . 120.2(3) ?
O1 C7 C1 . . 119.1(3) ?
O2 C7 Mn . . 60.14(17) ?
O1 C7 Mn . . 60.62(17) ?
C1 C7 Mn . . 179.0(2) ?
O4 C8 O3 . . 125.6(3) ?
O4 C8 C4 . . 117.8(3) ?
O3 C8 C4 . . 116.6(3) ?
N1 C9 C10 . . 122.9(4) ?
N1 C9 H9A . . 118.6 ?
C10 C9 H9A . . 118.6 ?
C11 C10 C9 . . 118.9(4) ?
C11 C10 H10A . . 120.5 ?
C9 C10 H10A . . 120.5 ?
C10 C11 C12 . . 119.5(4) ?
C10 C11 H11A . . 120.2 ?
C12 C11 H11A . . 120.2 ?
C11 C12 C13 . . 118.9(4) ?
C11 C12 H12A . . 120.5 ?
C13 C12 H12A . . 120.5 ?
N1 C13 C12 . . 121.5(3) ?
N1 C13 C14 . . 115.8(3) ?
C12 C13 C14 . . 122.7(3) ?
N2 C14 C15 . . 121.4(4) ?
N2 C14 C13 . . 115.9(3) ?
C15 C14 C13 . . 122.6(3) ?
C16 C15 C14 . . 119.4(4) ?
C16 C15 H15A . . 120.3 ?
C14 C15 H15A . . 120.3 ?
C15 C16 C17 . . 119.5(4) ?
C15 C16 H16A . . 120.3 ?
C17 C16 H16A . . 120.3 ?
C18 C17 C16 . . 118.0(4) ?
C18 C17 H17A . . 121.0 ?
C16 C17 H17A . . 121.0 ?
N2 C18 C17 . . 123.2(4) ?
N2 C18 H18A . . 118.4 ?
C17 C18 H18A . . 118.4 ?

loop_
_geom_bond_atom_site_label_1
_geom_bond_atom_site_label_2
_geom_bond_site_symmetry_2
_geom_bond_distance
_geom_bond_publ_flag
Mn O3 4_665 2.098(2) yes
Mn O5 . 2.160(3) yes
Mn N2 . 2.235(3) yes
Mn N1 . 2.260(3) yes
Mn O2 . 2.271(2) yes
Mn O1 . 2.281(2) yes
Mn C7 . 2.617(3) ?
O1 C7 . 1.272(4) ?
O2 C7 . 1.238(4) ?
O3 C8 . 1.259(4) ?
O3 Mn 4_566 2.098(2) ?
O4 C8 . 1.241(4) ?
O5 H5B . 0.861(19) ?
O5 H5C . 0.847(19) ?
N1 C9 . 1.340(5) ?
N1 C13 . 1.346(5) ?
N2 C18 . 1.341(5) ?
N2 C14 . 1.341(4) ?
C1 C2 . 1.378(5) ?
C1 C6 . 1.382(4) ?
C1 C7 . 1.508(4) ?
C2 C3 . 1.376(5) ?
C2 H2A . 0.9300 ?
C3 C4 . 1.383(5) ?
C3 H3A . 0.9300 ?
C4 C5 . 1.379(5) ?
C4 C8 . 1.509(4) ?
C5 C6 . 1.380(5) ?
C5 H5A . 0.9300 ?
C6 H6A . 0.9300 ?
C9 C10 . 1.371(6) ?
C9 H9A . 0.9300 ?
C10 C11 . 1.365(6) ?
C10 H10A . 0.9300 ?
C11 C12 . 1.375(6) ?
C11 H11A . 0.9300 ?
C12 C13 . 1.389(5) ?
C12 H12A . 0.9300 ?
C13 C14 . 1.487(5) ?
C14 C15 . 1.377(5) ?
C15 C16 . 1.373(6) ?
C15 H15A . 0.9300 ?
C16 C17 . 1.381(6) ?
C16 H16A . 0.9300 ?
C17 C18 . 1.367(6) ?
C17 H17A . 0.9300 ?
C18 H18A . 0.9300 ?

loop_
_geom_hbond_atom_site_label_D
_geom_hbond_atom_site_label_H
_geom_hbond_atom_site_label_A
_geom_hbond_site_symmetry_A
_geom_hbond_distance_DH
_geom_hbond_distance_HA
_geom_hbond_distance_DA
_geom_hbond_angle_DHA
_geom_hbond_publ_flag
O5 H5B O1 3 0.86(2) 1.86(2) 2.718(4) 172(5) yes
O5 H5C O4 4_665 0.85(2) 1.87(3) 2.672(4) 157(5) yes

loop_
_geom_torsion_atom_site_label_1
_geom_torsion_atom_site_label_2
_geom_torsion_atom_site_label_3
_geom_torsion_atom_site_label_4
_geom_torsion_site_symmetry_1
_geom_torsion
O3 Mn O1 C7 4_665 -89.8(2)
O5 Mn O1 C7 . -176.4(2)
N2 Mn O1 C7 . 22.8(3)
N1 Mn O1 C7 . 91.1(2)
O2 Mn O1 C7 . -0.21(18)
O3 Mn O2 C7 4_665 103.8(2)
O5 Mn O2 C7 . 7.2(3)
N2 Mn O2 C7 . -166.4(2)
N1 Mn O2 C7 . -94.0(2)
O1 Mn O2 C7 . 0.21(18)
O3 Mn N1 C9 4_665 -139.0(3)
O5 Mn N1 C9 . -51.7(3)
N2 Mn N1 C9 . -176.6(3)
O2 Mn N1 C9 . 96.2(3)
O1 Mn N1 C9 . 38.6(3)
C7 Mn N1 C9 . 67.9(3)
O3 Mn N1 C13 4_665 46.3(4)
O5 Mn N1 C13 . 133.7(3)
N2 Mn N1 C13 . 8.8(2)
O2 Mn N1 C13 . -78.5(2)
O1 Mn N1 C13 . -136.0(2)
C7 Mn N1 C13 . -106.8(2)
O3 Mn N2 C18 4_665 13.2(3)
O5 Mn N2 C18 . 99.4(3)
N1 Mn N2 C18 . -179.7(3)
O2 Mn N2 C18 . -84.8(3)
O1 Mn N2 C18 . -104.1(3)
C7 Mn N2 C18 . -92.0(3)
O3 Mn N2 C14 4_665 -177.3(3)
O5 Mn N2 C14 . -91.1(3)
N1 Mn N2 C14 . -10.2(3)
O2 Mn N2 C14 . 84.7(3)
O1 Mn N2 C14 . 65.5(3)
C7 Mn N2 C14 . 77.6(3)
C6 C1 C2 C3 . 1.8(6)
C7 C1 C2 C3 . 179.9(3)
C1 C2 C3 C4 . -0.8(6)
C2 C3 C4 C5 . -1.7(6)
C2 C3 C4 C8 . -179.3(3)
C3 C4 C5 C6 . 3.1(6)
C8 C4 C5 C6 . -179.3(3)
C4 C5 C6 C1 . -2.1(6)
C2 C1 C6 C5 . -0.4(5)
C7 C1 C6 C5 . -178.5(3)
Mn O2 C7 O1 . -0.4(3)
Mn O2 C7 C1 . 179.0(3)
Mn O1 C7 O2 . 0.4(3)
Mn O1 C7 C1 . -179.0(3)
C2 C1 C7 O2 . -4.1(5)
C6 C1 C7 O2 . 173.9(3)
C2 C1 C7 O1 . 175.3(3)
C6 C1 C7 O1 . -6.7(5)
O3 Mn C7 O2 4_665 -81.6(2)
O5 Mn C7 O2 . -175.55(18)
N2 Mn C7 O2 . 15.2(2)
N1 Mn C7 O2 . 88.5(2)
O1 Mn C7 O2 . -179.6(3)
O3 Mn C7 O1 4_665 97.99(19)
O5 Mn C7 O1 . 4.1(2)
N2 Mn C7 O1 . -165.20(19)
N1 Mn C7 O1 . -91.9(2)
O2 Mn C7 O1 . 179.6(3)
Mn O3 C8 O4 4_566 3.5(5)
Mn O3 C8 C4 4_566 -177.2(2)
C5 C4 C8 O4 . -15.1(5)
C3 C4 C8 O4 . 162.5(4)
C5 C4 C8 O3 . 165.5(3)
C3 C4 C8 O3 . -16.9(5)
C13 N1 C9 C10 . 0.2(6)
Mn N1 C9 C10 . -174.4(3)
N1 C9 C10 C11 . 0.6(7)
C9 C10 C11 C12 . -0.5(7)
C10 C11 C12 C13 . -0.4(6)
C9 N1 C13 C12 . -1.1(5)
Mn N1 C13 C12 . 173.9(3)
C9 N1 C13 C14 . 178.4(3)
Mn N1 C13 C14 . -6.6(4)
C11 C12 C13 N1 . 1.2(6)
C11 C12 C13 C14 . -178.3(3)
C18 N2 C14 C15 . 0.5(5)
Mn N2 C14 C15 . -169.5(3)
C18 N2 C14 C13 . -179.6(3)
Mn N2 C14 C13 . 10.4(4)
N1 C13 C14 N2 . -2.4(5)
C12 C13 C14 N2 . 177.1(3)
N1 C13 C14 C15 . 177.5(3)
C12 C13 C14 C15 . -3.0(6)
N2 C14 C15 C16 . 0.0(6)
C13 C14 C15 C16 . -180.0(4)
C14 C15 C16 C17 . -0.6(7)
C15 C16 C17 C18 . 0.7(7)
C14 N2 C18 C17 . -0.4(6)
Mn N2 C18 C17 . 169.0(3)
C16 C17 C18 N2 . -0.2(7)
